data_4334188
loop_
_publ_author_name
'Mansura Khatun'
'Stanislav S. Stoyko'
'Arthur Mar'

_publ_contact_author_address
; Department of Chemistry
  University of Alberta
  Edmonton, AB
  Canada  T6G 2G2
;
_publ_contact_author_email arthur.mar@ualberta.ca
_publ_contact_author_fax '(780) 492-8231'
_publ_contact_author_name 'Dr. Arthur Mar'
_publ_contact_author_phone '(780) 492-5592'
_publ_section_title
;
 Quaternary Arsenides AM1.5Tt0.5As2 (A= Na, K, Rb; M= Zn, Cd; Tt= Si, Ge,
 Sn): Size Effects in CaAl2Si2- and ThCr2Si2-Type Structures
;
_journal_name_full 'Inorganic Chemistry'
_journal_page_first 3148
_journal_page_last 3158
_journal_paper_doi 10.1021/ic302627n
_journal_volume 52
_journal_year 2013
_chemical_formula_structural 'Na Zn1.5 Si0.5 As2'
_chemical_formula_sum 'As2 Na Si0.53 Zn1.47'
_chemical_formula_weight 284.93
_chemical_name_common 'Sodium zinc silicon arsenide (1/1.5/0.5/2)'
_chemical_name_systematic 'Sodium zinc silicon arsenide (1/1.5/0.5/2)'
_space_group_IT_number 164
_symmetry_cell_setting trigonal
_symmetry_space_group_name_Hall '-P 3 2"'
_symmetry_space_group_name_H-M 'P -3 m 1'
_atom_sites_solution_primary direct
_atom_sites_solution_secondary difmap
_audit_creation_method SHELXL-97
_cell_angle_alpha 90.00
_cell_angle_beta 90.00
_cell_angle_gamma 120.00
_cell_formula_units_Z 1
_cell_length_a 4.0662(3)
_cell_length_b 4.0662(3)
_cell_length_c 7.4120(5)
_cell_measurement_reflns_used 1478
_cell_measurement_temperature 173(2)
_cell_measurement_theta_max 32.94
_cell_measurement_theta_min 2.75
_cell_volume 106.131(13)
_computing_cell_refinement 'Bruker SAINT 7.68A (Bruker, 2009)'
_computing_data_collection 'Bruker SMART 5.054 (Bruker, 1999)'
_computing_data_reduction 'Bruker SAINT 7.68A'
_computing_molecular_graphics 'ATOMS 5.1 (Dowty, 1999)'
_computing_publication_material 'Bruker SHELXTL 6.12'
_computing_structure_refinement 'Bruker SHELXTL 6.12'
_computing_structure_solution 'Bruker SHELXTL 6.12'
_diffrn_ambient_temperature 173(2)
_diffrn_measured_fraction_theta_full 1.000
_diffrn_measured_fraction_theta_max 1.000
_diffrn_measurement_device_type 'Bruker PLATFORM APEX II CCD'
_diffrn_measurement_method '\w scans'
_diffrn_radiation_monochromator graphite
_diffrn_radiation_source 'fine-focus sealed tube'
_diffrn_radiation_type MoK\a
_diffrn_radiation_wavelength 0.71073
_diffrn_reflns_av_R_equivalents 0.0270
_diffrn_reflns_av_sigmaI/netI 0.0143
_diffrn_reflns_limit_h_max 6
_diffrn_reflns_limit_h_min -6
_diffrn_reflns_limit_k_max 6
_diffrn_reflns_limit_k_min -6
_diffrn_reflns_limit_l_max 11
_diffrn_reflns_limit_l_min -11
_diffrn_reflns_number 1473
_diffrn_reflns_theta_full 33.00
_diffrn_reflns_theta_max 33.00
_diffrn_reflns_theta_min 2.75
_diffrn_standards_number 0
_exptl_absorpt_coefficient_mu 24.028
_exptl_absorpt_correction_T_max 0.4938
_exptl_absorpt_correction_T_min 0.1784
_exptl_absorpt_correction_type numerical
_exptl_absorpt_process_details 'Bruker SHELXTL 6.12 (Sheldrick, 2001)'
_exptl_crystal_colour grey
_exptl_crystal_density_diffrn 4.458
_exptl_crystal_description plate
_exptl_crystal_F_000 129
_exptl_crystal_size_max 0.12
_exptl_crystal_size_mid 0.06
_exptl_crystal_size_min 0.04
_refine_diff_density_max 1.878
_refine_diff_density_min -2.032
_refine_diff_density_rms 0.165
_refine_ls_extinction_coef 0.210(15)
_refine_ls_extinction_expression Fc^*^=kFc[1+0.001xFc^2^\l^3^/sin(2\q)]^-1/4^
_refine_ls_extinction_method SHELXL
_refine_ls_goodness_of_fit_ref 1.195
_refine_ls_matrix_type full
_refine_ls_number_parameters 11
_refine_ls_number_reflns 189
_refine_ls_number_restraints 0
_refine_ls_restrained_S_all 1.195
_refine_ls_R_factor_all 0.0243
_refine_ls_R_factor_gt 0.0227
_refine_ls_shift/su_max 0.000
_refine_ls_shift/su_mean 0.000
_refine_ls_structure_factor_coef Fsqd
_refine_ls_weighting_details 'calc w=1/[\s^2^(Fo^2^)+(0.0081P)^2^+0.4940P] where P=(Fo^2^+2Fc^2^)/3'
_refine_ls_weighting_scheme calc
_refine_ls_wR_factor_gt 0.0462
_refine_ls_wR_factor_ref 0.0483
_reflns_number_gt 183
_reflns_number_total 189
_reflns_threshold_expression I>2\s(I)
_cod_data_source_file ic302627n_si_002_02.cif
_cod_data_source_block NaZn1.5Si0.5As2
_cod_database_code 4334188

loop_
_symmetry_equiv_pos_as_xyz
'x, y, z'
'-y, x-y, z'
'-x+y, -x, z'
'y, x, -z'
'x-y, -y, -z'
'-x, -x+y, -z'
'-x, -y, -z'
'y, -x+y, -z'
'x-y, x, -z'
'-y, -x, z'
'-x+y, y, z'
'x, x-y, z'

loop_
_atom_site_label
_atom_site_type_symbol
_atom_site_fract_x
_atom_site_fract_y
_atom_site_fract_z
_atom_site_U_iso_or_equiv
_atom_site_adp_type
_atom_site_occupancy
_atom_site_symmetry_multiplicity
_atom_site_calc_flag
_atom_site_refinement_flags
Na Na 0.0000 0.0000 0.0000 0.0207(8) Uani 1 12 d S
Zn Zn 0.3333 0.6667 0.62941(12) 0.0182(3) Uani 0.733(8) 6 d SP
Si Si 0.3333 0.6667 0.62941(12) 0.0182(3) Uani 0.267(8) 6 d SP
As As 0.3333 0.6667 0.27155(9) 0.0187(3) Uani 1 6 d S

loop_
_atom_site_aniso_label
_atom_site_aniso_U_11
_atom_site_aniso_U_22
_atom_site_aniso_U_33
_atom_site_aniso_U_23
_atom_site_aniso_U_13
_atom_site_aniso_U_12
Na 0.0217(12) 0.0217(12) 0.0187(16) 0.000 0.000 0.0109(6)
Zn 0.0158(4) 0.0158(4) 0.0229(5) 0.000 0.000 0.00792(18)
Si 0.0158(4) 0.0158(4) 0.0229(5) 0.000 0.000 0.00792(18)
As 0.0165(3) 0.0165(3) 0.0232(4) 0.000 0.000 0.00825(14)

loop_
_atom_type_symbol
_atom_type_description
_atom_type_scat_dispersion_real
_atom_type_scat_dispersion_imag
_atom_type_scat_source
Na Na 0.0362 0.0249 'International Tables Vol C Tables 4.2.6.8 and 6.1.1.4'
Si Si 0.0817 0.0704 'International Tables Vol C Tables 4.2.6.8 and 6.1.1.4'
Zn Zn 0.2839 1.4301 'International Tables Vol C Tables 4.2.6.8 and 6.1.1.4'
As As 0.0499 2.0058 'International Tables Vol C Tables 4.2.6.8 and 6.1.1.4'

loop_
_geom_angle_atom_site_label_1
_geom_angle_atom_site_label_2
_geom_angle_atom_site_label_3
_geom_angle
_geom_angle_site_symmetry_1
_geom_angle_site_symmetry_3
As Na As 82.214(15) 7 7_665
As Na As 97.786(15) 7 1_445
As Na As 180.000(19) 7_665 1_445
As Na As 180.000(19) 7 .
As Na As 97.786(15) 7_665 .
As Na As 82.214(15) 1_445 .
As Na As 82.214(15) 7 7_565
As Na As 82.214(15) 7_665 7_565
As Na As 97.786(15) 1_445 7_565
As Na As 97.786(15) . 7_565
As Na As 97.786(15) 7 1_545
As Na As 97.786(15) 7_665 1_545
As Na As 82.214(15) 1_445 1_545
As Na As 82.214(15) . 1_545
As Na As 180.0 7_565 1_545
As Na Zn 137.853(6) 7 7_666
As Na Zn 90.089(14) 7_665 7_666
As Na Zn 89.911(14) 1_445 7_666
As Na Zn 42.148(6) . 7_666
As Na Zn 137.852(6) 7_565 7_666
As Na Zn 42.148(6) 1_545 7_666
As Na Zn 42.147(6) 7 1_444
As Na Zn 89.911(14) 7_665 1_444
As Na Zn 90.089(14) 1_445 1_444
As Na Zn 137.852(6) . 1_444
As Na Zn 42.148(6) 7_565 1_444
As Na Zn 137.852(6) 1_545 1_444
Zn Na Zn 180.000(19) 7_666 1_444
As Na Zn 90.089(14) 7 7_556
As Na Zn 137.853(6) 7_665 7_556
As Na Zn 42.147(6) 1_445 7_556
As Na Zn 89.911(15) . 7_556
As Na Zn 137.852(6) 7_565 7_556
As Na Zn 42.148(6) 1_545 7_556
Zn Na Zn 68.480(16) 7_666 7_556
Zn Na Zn 111.520(16) 1_444 7_556
As Na Zn 89.911(14) 7 1_554
As Na Zn 42.147(6) 7_665 1_554
As Na Zn 137.853(6) 1_445 1_554
As Na Zn 90.089(15) . 1_554
As Na Zn 42.148(6) 7_565 1_554
As Na Zn 137.852(6) 1_545 1_554
Zn Na Zn 111.520(16) 7_666 1_554
Zn Na Zn 68.480(16) 1_444 1_554
Zn Na Zn 180.0 7_556 1_554
As Na Zn 137.852(6) 7 7_566
As Na Zn 137.852(6) 7_665 7_566
As Na Zn 42.148(6) 1_445 7_566
As Na Zn 42.148(6) . 7_566
As Na Zn 90.088(15) 7_565 7_566
As Na Zn 89.912(15) 1_545 7_566
Zn Na Zn 68.480(16) 7_666 7_566
Zn Na Zn 111.520(16) 1_444 7_566
Zn Na Zn 68.480(16) 7_556 7_566
Zn Na Zn 111.520(16) 1_554 7_566
As Na Zn 42.148(6) 7 1_544
As Na Zn 42.148(6) 7_665 1_544
As Na Zn 137.852(6) 1_445 1_544
As Na Zn 137.852(6) . 1_544
As Na Zn 89.912(15) 7_565 1_544
As Na Zn 90.088(15) 1_545 1_544
Zn Na Zn 111.520(16) 7_666 1_544
Zn Na Zn 68.480(16) 1_444 1_544
Zn Na Zn 111.520(16) 7_556 1_544
Zn Na Zn 68.480(16) 1_554 1_544
Zn Na Zn 180.0 7_566 1_544
As Zn As 111.49(2) 7_666 7_676
As Zn As 111.49(2) 7_666 7_566
As Zn As 111.49(2) 7_676 7_566
As Zn As 107.36(3) 7_666 .
As Zn As 107.36(3) 7_676 .
As Zn As 107.36(3) 7_566 .
As Zn Zn 56.618(17) 7_666 7_666
As Zn Zn 123.943(17) 7_676 7_666
As Zn Zn 123.943(17) 7_566 7_666
As Zn Zn 50.75(3) . 7_666
As Zn Zn 123.944(17) 7_666 7_566
As Zn Zn 123.942(17) 7_676 7_566
As Zn Zn 56.618(17) 7_566 7_566
As Zn Zn 50.75(3) . 7_566
Zn Zn Zn 84.23(4) 7_666 7_566
As Zn Zn 123.944(17) 7_666 7_676
As Zn Zn 56.618(17) 7_676 7_676
As Zn Zn 123.942(17) 7_566 7_676
As Zn Zn 50.75(3) . 7_676
Zn Zn Zn 84.23(4) 7_666 7_676
Zn Zn Zn 84.23(4) 7_566 7_676
As Zn Na 57.526(18) 7_666 1_666
As Zn Na 57.526(18) 7_676 1_666
As Zn Na 113.16(3) 7_566 1_666
As Zn Na 139.481(10) . 1_666
Zn Zn Na 103.266(16) 7_666 1_666
Zn Zn Na 169.77(4) 7_566 1_666
Zn Zn Na 103.266(16) 7_676 1_666
As Zn Na 113.16(3) 7_666 1_566
As Zn Na 57.526(18) 7_676 1_566
As Zn Na 57.526(18) 7_566 1_566
As Zn Na 139.481(10) . 1_566
Zn Zn Na 169.77(4) 7_666 1_566
Zn Zn Na 103.265(16) 7_566 1_566
Zn Zn Na 103.265(16) 7_676 1_566
Na Zn Na 68.480(16) 1_666 1_566
As Zn Na 57.526(18) 7_666 1_556
As Zn Na 113.16(3) 7_676 1_556
As Zn Na 57.526(18) 7_566 1_556
As Zn Na 139.480(10) . 1_556
Zn Zn Na 103.266(16) 7_666 1_556
Zn Zn Na 103.266(16) 7_566 1_556
Zn Zn Na 169.77(4) 7_676 1_556
Na Zn Na 68.480(16) 1_666 1_556
Na Zn Na 68.480(16) 1_566 1_556
Si As Zn 0.00(4) 7_666 7_666
Si As Si 111.49(2) 7_666 7_676
Zn As Si 111.49(2) 7_666 7_676
Si As Zn 111.49(2) 7_666 7_676
Zn As Zn 111.49(2) 7_666 7_676
Si As Zn 0.00(4) 7_676 7_676
Si As Si 111.49(2) 7_666 7_566
Zn As Si 111.49(2) 7_666 7_566
Si As Si 111.49(2) 7_676 7_566
Zn As Si 111.49(2) 7_676 7_566
Si As Zn 111.49(2) 7_666 7_566
Zn As Zn 111.49(2) 7_666 7_566
Si As Zn 111.49(2) 7_676 7_566
Zn As Zn 111.49(2) 7_676 7_566
Si As Zn 0.0 7_566 7_566
Si As Zn 72.64(3) 7_666 .
Zn As Zn 72.64(3) 7_666 .
Si As Zn 72.64(3) 7_676 .
Zn As Zn 72.64(3) 7_676 .
Si As Zn 72.64(3) 7_566 .
Zn As Zn 72.64(3) 7_566 .
Si As Na 80.326(17) 7_666 .
Zn As Na 80.326(17) 7_666 .
Si As Na 156.76(3) 7_676 .
Zn As Na 156.76(3) 7_676 .
Si As Na 80.326(17) 7_566 .
Zn As Na 80.326(17) 7_566 .
Zn As Na 130.608(10) . .
Si As Na 156.76(3) 7_666 1_565
Zn As Na 156.76(3) 7_666 1_565
Si As Na 80.326(17) 7_676 1_565
Zn As Na 80.326(17) 7_676 1_565
Si As Na 80.326(17) 7_566 1_565
Zn As Na 80.326(17) 7_566 1_565
Zn As Na 130.608(10) . 1_565
Na As Na 82.214(15) . 1_565
Si As Na 80.326(17) 7_666 1_665
Zn As Na 80.326(17) 7_666 1_665
Si As Na 80.326(17) 7_676 1_665
Zn As Na 80.326(17) 7_676 1_665
Si As Na 156.76(3) 7_566 1_665
Zn As Na 156.76(3) 7_566 1_665
Zn As Na 130.608(10) . 1_665
Na As Na 82.214(15) . 1_665
Na As Na 82.214(15) 1_565 1_665

loop_
_geom_bond_atom_site_label_1
_geom_bond_atom_site_label_2
_geom_bond_distance
_geom_bond_site_symmetry_2
Na As 3.0923(5) 7
Na As 3.0923(5) 7_665
Na As 3.0923(5) 1_445
Na As 3.0923(5) .
Na As 3.0923(5) 7_565
Na As 3.0923(5) 1_545
Na Zn 3.6133(7) 7_666
Na Zn 3.6133(7) 1_444
Na Zn 3.6133(7) 7_556
Na Zn 3.6133(7) 1_554
Na Zn 3.6134(7) 7_566
Na Zn 3.6134(7) 1_544
Zn As 2.4597(4) 7_666
Zn As 2.4597(4) 7_676
Zn As 2.4597(4) 7_566
Zn As 2.6524(12) .
Zn Zn 3.0317(12) 7_666
Zn Zn 3.0317(12) 7_566
Zn Zn 3.0317(12) 7_676
Zn Na 3.6134(7) 1_666
Zn Na 3.6134(7) 1_566
Zn Na 3.6134(7) 1_556
As Si 2.4597(4) 7_666
As Zn 2.4597(4) 7_666
As Si 2.4597(4) 7_676
As Zn 2.4597(4) 7_676
As Si 2.4597(4) 7_566
As Zn 2.4597(4) 7_566
As Na 3.0923(5) 1_565
As Na 3.0923(5) 1_665
